data_2104670
loop_
_publ_author_name
'Udovenko, Anatoly A.'
'Vasiliev, Alexander D.'
'Laptash, Natalia M.'

_publ_section_title
;
 Orientational disorder and phase transitions in crystals of
 dioxofluoromolybdate, (NH~4~)~2~MoO~2~F~4~
;
_journal_issue 1
_journal_name_full 'Acta Crystallographica Section B'
_journal_page_first 34
_journal_page_last 39
_journal_paper_doi 10.1107/S0108768109052987
_journal_volume 66
_journal_year 2010
_chemical_formula_moiety '(F4 Mo O2),2(H4N)'
_chemical_formula_sum 'F4 Mo N2 O2'
_chemical_formula_weight 240.02
_chemical_name_common 'ammonium dioxotetrafluoromolybdate'
_chemical_name_systematic 'ammonium dioxotetrafluoromolybdate'
_space_group_IT_number 63
_symmetry_cell_setting orthorhombic
_symmetry_space_group_name_Hall '-C 2c 2'
_symmetry_space_group_name_H-M 'C m c m'
_atom_sites_solution_primary direct
_atom_sites_solution_secondary difmap
_audit_creation_method SHELXL-97
_cell_angle_alpha 90.00
_cell_angle_beta 90.00
_cell_angle_gamma 90.00
_cell_formula_units_Z 4
_cell_length_a 5.9672(7)
_cell_length_b 14.4798(17)
_cell_length_c 7.1105(9)
_cell_measurement_reflns_used 899
_cell_measurement_temperature 297(2)
_cell_measurement_theta_max 43.37
_cell_measurement_theta_min 4.68
_cell_volume 614.37(13)
_computing_cell_refinement 'Bruker SAINT v6.02a (Bruker, 2000)'
_computing_data_collection 'Bruker Smart v5.054 (Bruker, 1998)'
_computing_data_reduction 'Bruker SAINT v6.02a (Bruker, 2000)'
_computing_molecular_graphics 'Bruker SHELXTL v5.1 (Bruker, 1998)'
_computing_publication_material 'Bruker SHELXTL v5.1 (Bruker, 1998)'
_computing_structure_refinement 'Bruker SHELXTL v5.1 (Bruker, 1998)'
_computing_structure_solution 'Bruker SHELXTL v5.1 (Bruker, 1998)'
_diffrn_ambient_temperature 297(2)
_diffrn_detector_area_resol_mean 8.33
_diffrn_measured_fraction_theta_full 0.977
_diffrn_measured_fraction_theta_max 0.977
_diffrn_measurement_device_type 'Bruker Smart 1000 CCD'
_diffrn_measurement_method '\w scans'
_diffrn_radiation_monochromator graphite
_diffrn_radiation_source 'fine-focus sealed tube'
_diffrn_radiation_type MoK\a
_diffrn_radiation_wavelength 0.71073
_diffrn_reflns_av_R_equivalents 0.0213
_diffrn_reflns_av_sigmaI/netI 0.0147
_diffrn_reflns_limit_h_max 11
_diffrn_reflns_limit_h_min -10
_diffrn_reflns_limit_k_max 27
_diffrn_reflns_limit_k_min -27
_diffrn_reflns_limit_l_max 13
_diffrn_reflns_limit_l_min -13
_diffrn_reflns_number 8355
_diffrn_reflns_theta_full 43.41
_diffrn_reflns_theta_max 43.37
_diffrn_reflns_theta_min 4.68
_exptl_absorpt_coefficient_mu 2.158
_exptl_absorpt_correction_T_max 0.5637
_exptl_absorpt_correction_T_min 0.5637
_exptl_absorpt_correction_type multi-scan
_exptl_absorpt_process_details 'SADABS v.2.03; Bruker 1999'
_exptl_crystal_colour colorless
_exptl_crystal_density_diffrn 2.595
_exptl_crystal_density_method 'not measured'
_exptl_crystal_description sphere
_exptl_crystal_F_000 464
_exptl_crystal_size_max 0.30
_exptl_crystal_size_mid 0.30
_exptl_crystal_size_min 0.30
_refine_diff_density_max 0.554
_refine_diff_density_min -0.642
_refine_ls_extinction_coef 0.029(3)
_refine_ls_extinction_expression Fc^*^=kFc[1+0.001xFc^2^\l^3^/sin(2\q)]^-1/4^
_refine_ls_extinction_method SHELXL
_refine_ls_goodness_of_fit_ref 1.295
_refine_ls_matrix_type full
_refine_ls_number_parameters 41
_refine_ls_number_reflns 1278
_refine_ls_number_restraints 0
_refine_ls_restrained_S_all 1.295
_refine_ls_R_factor_all 0.0268
_refine_ls_R_factor_gt 0.0254
_refine_ls_shift/su_max 0.033
_refine_ls_shift/su_mean 0.013
_refine_ls_structure_factor_coef Fsqd
_refine_ls_weighting_details 'calc w=1/[\s^2^(Fo^2^)+(0.0296P)^2^+0.3032P] where P=(Fo^2^+2Fc^2^)/3'
_refine_ls_weighting_scheme calc
_refine_ls_wR_factor_gt 0.0762
_refine_ls_wR_factor_ref 0.0770
_reflns_number_gt 1202
_reflns_number_total 1276
_reflns_threshold_expression >2sigma(I)
_cod_data_source_file bp5027.cif
_cod_data_source_block RT
_cod_depositor_comments
;
The following automatic conversions were performed:
'_symmetry_cell_setting' value 'Orthorhombic' changed to 'orthorhombic'
according to '/home/saulius/struct/CIF-dictionaries/cif_core.dic'
dictionary named 'cif_core.dic' version 2.4.1 from 2010-06-29.

Automatic conversion script
Id: cif_fix_enum 1527 2010-12-29 10:47:43Z saulius 

The following automatic conversions were performed:

'_symmetry_cell_setting' value 'Orthorhombic' changed to
'orthorhombic' according to
/home/saulius/struct/CIF-dictionaries/cif_core.dic dictionary named
'cif_core.dic' version 2.4.1 from 2010-06-29.

Automatic conversion script
Id: cif_fix_values 1715 2011-07-08 13:25:40Z adriana 
;
_cod_original_sg_symbol_H-M Cmcm
_cod_database_code 2104670
_cod_database_fobs_code 2104670

loop_
_symmetry_equiv_pos_as_xyz
'x, y, z'
'-x, -y, z+1/2'
'-x, y, -z+1/2'
'x, -y, -z'
'x+1/2, y+1/2, z'
'-x+1/2, -y+1/2, z+1/2'
'-x+1/2, y+1/2, -z+1/2'
'x+1/2, -y+1/2, -z'
'-x, -y, -z'
'x, y, -z-1/2'
'x, -y, z-1/2'
'-x, y, z'
'-x+1/2, -y+1/2, -z'
'x+1/2, y+1/2, -z-1/2'
'x+1/2, -y+1/2, z-1/2'
'-x+1/2, y+1/2, z'

loop_
_atom_site_type_symbol
_atom_site_label
_atom_site_fract_x
_atom_site_fract_y
_atom_site_fract_z
_atom_site_U_iso_or_equiv
_atom_site_adp_type
_atom_site_calc_flag
_atom_site_refinement_flags
_atom_site_occupancy
_atom_site_disorder_assembly
_atom_site_disorder_group
Mo Mo1 0.0000 0.10349(14) 0.2500 0.0240(10) Uani d SP 0.43(4) . .
Mo Mo2 0.0237(6) 0.1084(3) 0.2266(7) 0.0273(5) Uani d P 0.141(10) . .
N N1 0.5000 0.27122(17) 0.2500 0.0408(5) Uani d S 1 . .
N N2 0.0000 0.4382(2) 0.2500 0.0419(5) Uani d S 1 . .
F F1 0.0000 0.24576(12) 0.2500 0.0605(7) Uani d S 1 . .
O O1 0.0000 -0.01262(13) 0.2500 0.0414(4) Uani d S 1 . .
F F2 0.22677(17) 0.11934(9) 0.06492(13) 0.0446(2) Uani d P 0.75 . .
O O2 0.22677(17) 0.11934(9) 0.06492(13) 0.0446(2) Uani d P 0.25 . .

loop_
_atom_site_aniso_label
_atom_site_aniso_U_11
_atom_site_aniso_U_22
_atom_site_aniso_U_33
_atom_site_aniso_U_12
_atom_site_aniso_U_13
_atom_site_aniso_U_23
Mo1 0.0295(12) 0.0164(10) 0.0261(16) 0.000 0.000 0.000
Mo2 0.0191(9) 0.0392(11) 0.0236(7) 0.0000(3) 0.0035(3) -0.0026(5)
N1 0.0346(10) 0.0336(9) 0.0541(13) 0.000 0.000 0.000
N2 0.0371(11) 0.0457(12) 0.0430(11) 0.000 0.000 0.000
F1 0.0534(11) 0.0224(6) 0.106(2) 0.000 0.000 0.000
O1 0.0451(10) 0.0239(6) 0.0552(12) 0.000 0.000 0.000
F2 0.0329(4) 0.0679(6) 0.0331(4) -0.0072(4) 0.0123(3) -0.0052(4)
O2 0.0329(4) 0.0679(6) 0.0331(4) -0.0072(4) 0.0123(3) -0.0052(4)

loop_
_atom_type_symbol
_atom_type_description
_atom_type_scat_dispersion_real
_atom_type_scat_dispersion_imag
_atom_type_scat_source
N N 0.0061 0.0033 'International Tables Vol C Tables 4.2.6.8 and 6.1.1.4'
H H 0.0000 0.0000 'International Tables Vol C Tables 4.2.6.8 and 6.1.1.4'
O O 0.0106 0.0060 'International Tables Vol C Tables 4.2.6.8 and 6.1.1.4'
F F 0.0171 0.0103 'International Tables Vol C Tables 4.2.6.8 and 6.1.1.4'
Mo Mo -1.6832 0.6857 'International Tables Vol C Tables 4.2.6.8 and 6.1.1.4'

loop_
_geom_angle_atom_site_label_1
_geom_angle_atom_site_label_2
_geom_angle_atom_site_label_3
_geom_angle_site_symmetry_1
_geom_angle_site_symmetry_3
_geom_angle
_geom_angle_publ_flag
O1 Mo1 O2 . 10_556 96.93(7) ?
O1 Mo1 F2 . 10_556 96.93(7) ?
O1 Mo1 O2 . 12 96.93(7) ?
O2 Mo1 O2 10_556 12 166.14(15) ?
F2 Mo1 O2 10_556 12 166.14(15) ?
O1 Mo1 F2 . 12 96.93(7) ?
O2 Mo1 O2 10_556 3 90.74(7) ?
F2 Mo1 O2 10_556 3 90.74(7) ?
O2 Mo1 O2 12 3 87.59(7) ?
F2 Mo1 O2 12 3 87.59(7) ?
O1 Mo1 F1 . . 180.0 ?
O2 Mo1 F1 10_556 . 83.07(7) ?
O2 Mo1 F1 12 . 83.07(7) ?
O2 Mo1 F1 3 . 83.07(7) ?
F2 Mo1 F1 . . 83.07(7) ?
F2 Mo2 O1 . . 102.46(14) ?
F2 Mo2 O2 . 12 98.4(3) ?
O1 Mo2 O2 . 12 94.42(18) ?
F2 Mo2 F1 . . 90.8(3) ?
O1 Mo2 O2 . 10_556 93.4(2) ?
F2 Mo2 F2 . 10_556 93.76(18) ?
O2 Mo2 F2 12 10_556 163.76(19) ?
O1 Mo2 F1 . . 166.7(3) ?
O2 Mo2 F1 12 . 84.93(16) ?
O2 Mo2 F1 10_556 . 84.18(14) ?
F2 Mo2 O2 . 3 170.2(3) ?
O1 Mo2 O2 . 3 87.2(3) ?
O2 Mo2 O2 12 3 82.03(15) ?
O2 Mo2 O2 10_556 3 84.2(2) ?
F1 Mo2 O2 . 3 79.47(10) ?

loop_
_geom_bond_atom_site_label_1
_geom_bond_atom_site_label_2
_geom_bond_site_symmetry_2
_geom_bond_distance
_geom_bond_publ_flag
Mo1 Mo2 3 0.229(6) ?
Mo1 Mo2 10_556 0.229(6) ?
Mo1 Mo2 12 0.229(6) ?
Mo1 O1 . 1.681(3) ?
Mo1 O2 10_556 1.9015(9) ?
Mo1 O2 12 1.9015(9) ?
Mo1 O2 3 1.9015(9) ?
Mo1 F2 . 1.9015(9) ?
Mo1 F1 . 2.060(3) ?
Mo2 Mo2 12 0.282(7) ?
Mo2 Mo2 10_556 0.332(10) ?
Mo2 Mo2 3 0.436(11) ?
Mo2 F2 . 1.678(5) ?
Mo2 O1 . 1.766(5) ?
Mo2 O2 12 1.892(3) ?
Mo2 O2 10_556 1.921(4) ?
Mo2 F1 . 2.001(4) ?
Mo2 O2 3 2.111(5) ?
N1 F1 . 3.0063(5) ?
N1 F1 1_655 3.0063(5) ?
N1 F2 . 3.037(2) ?
N1 O2 10_556 3.037(2) ?
N1 F2 3_655 3.037(2) ?
N1 O2 12_655 3.037(2) ?
N1 O2 15_556 3.0589(17) ?
N1 F2 6 3.0589(17) ?
N1 O2 13 3.0589(17) ?
N1 O2 8 3.0589(17) ?
N1 O1 5 3.130(3) ?
N2 F1 . 2.787(3) ?
N2 O2 8_455 2.8927(12) ?
N2 F2 6 2.8927(12) ?
N2 O2 15_456 2.8927(12) ?
N2 O2 13 2.8927(12) ?
N2 O1 5 3.0673(9) ?
N2 O1 5_455 3.0673(9) ?
N2 O2 7 3.356(3) ?
N2 O2 16 3.356(3) ?
N2 F2 14_456 3.356(3) ?
N2 F2 5_455 3.356(3) ?
F1 O2 12 2.6294(16) ?
F1 F2 3 2.6294(16) ?
F1 O2 10_556 2.6294(16) ?
F1 F2 . 2.6294(16) ?
O1 O2 10_556 2.6857(17) ?
O1 F2 . 2.6857(17) ?
O1 O2 3 2.6857(17) ?
O1 O2 12 2.6857(17) ?
F2 O2 10_556 2.6320(19) ?
F2 O2 12 2.706(2) ?
